data_4337352
loop_
_publ_author_name
'Tory, Joanne'
'King, Lisa'
'Maroulis, Antonios'
'Haukka, Matti'
'Calhorda, Maria Jos\'e'
'Hartl, Franti\<sek'

_publ_section_title
;
 Solvent-Dependent Formation of Os(0) Complexes by Electrochemical
 Reduction of [Os(CO)(2,2'-bipyridine)(L)Cl2]; L = Cl(-), PrCN.
;
_journal_issue 3
_journal_name_full 'Inorganic chemistry'
_journal_page_first 1382
_journal_page_last 1396
_journal_paper_doi 10.1021/ic402146t
_journal_volume 53
_journal_year 2014
_chemical_absolute_configuration unk
_chemical_formula_moiety 'C11 H8 Cl3 N2 O Os'
_chemical_formula_sum 'C11 H8 Cl3 N2 O Os'
_chemical_formula_weight 480.74
_chemical_name_systematic
; 
 ? 
;
_space_group_IT_number 7
_symmetry_cell_setting monoclinic
_symmetry_space_group_name_Hall 'P -2yac'
_symmetry_space_group_name_H-M 'P 1 n 1'
_atom_sites_solution_hydrogens geom
_atom_sites_solution_primary direct
_atom_sites_solution_secondary difmap
_audit_creation_method SHELXL-97
_cell_angle_alpha 90.00
_cell_angle_beta 104.791(3)
_cell_angle_gamma 90.00
_cell_formula_units_Z 2
_cell_length_a 8.1215(5)
_cell_length_b 6.7002(3)
_cell_length_c 12.3686(4)
_cell_measurement_reflns_used 11937
_cell_measurement_temperature 100(2)
_cell_measurement_theta_max 30.03
_cell_measurement_theta_min 1.00
_cell_volume 650.74(5)
_computing_cell_refinement 'EvalCCD (Duisenberg, 2003)'
_computing_data_collection 'Collect (Bruker AXS BV, 1997-2004)'
_computing_data_reduction 'EvalCCD (Duisenberg, 2003)'
_computing_molecular_graphics 'Diamond v.3.1f (Brandenburg, 2008)'
_computing_publication_material 'SHELXL-97 (Sheldrick, 1997)'
_computing_structure_refinement 'SHELXL-97 (Sheldrick, 1997)'
_computing_structure_solution 'SHELXS-97 (Sheldrick, 1997)'
_diffrn_ambient_temperature 100(2)
_diffrn_detector_area_resol_mean 9
_diffrn_measured_fraction_theta_full 0.998
_diffrn_measured_fraction_theta_max 0.998
_diffrn_measurement_device '95mm CCD camera on \k-goniostat'
_diffrn_measurement_device_type 'Nonius KappaCCD'
_diffrn_measurement_method '\f scans and \w scans with \k offset'
_diffrn_radiation_monochromator 'horizontally mounted graphite crystal'
_diffrn_radiation_source 'fine-focus sealed tube'
_diffrn_radiation_type MoK\a
_diffrn_radiation_wavelength 0.71073
_diffrn_reflns_av_R_equivalents 0.0215
_diffrn_reflns_av_sigmaI/netI 0.0348
_diffrn_reflns_limit_h_max 11
_diffrn_reflns_limit_h_min -11
_diffrn_reflns_limit_k_max 9
_diffrn_reflns_limit_k_min -9
_diffrn_reflns_limit_l_max 17
_diffrn_reflns_limit_l_min -17
_diffrn_reflns_number 12864
_diffrn_reflns_theta_full 29.99
_diffrn_reflns_theta_max 29.99
_diffrn_reflns_theta_min 3.04
_exptl_absorpt_coefficient_mu 10.400
_exptl_absorpt_correction_T_max 0.3258
_exptl_absorpt_correction_T_min 0.1293
_exptl_absorpt_correction_type multi-scan
_exptl_absorpt_process_details 'SADABS v.2.10 (Sheldrick, 2003)'
_exptl_crystal_colour 'dark red'
_exptl_crystal_density_diffrn 2.453
_exptl_crystal_density_method 'not measured'
_exptl_crystal_description block
_exptl_crystal_F_000 446
_exptl_crystal_size_max 0.33
_exptl_crystal_size_mid 0.24
_exptl_crystal_size_min 0.14
_refine_diff_density_max 0.815
_refine_diff_density_min -0.817
_refine_diff_density_rms 0.090
_refine_ls_abs_structure_details 'Flack H D (1983), Acta Cryst. A39, 876-881'
_refine_ls_abs_structure_Flack 0.013(4)
_refine_ls_extinction_method none
_refine_ls_goodness_of_fit_ref 0.801
_refine_ls_hydrogen_treatment constr
_refine_ls_matrix_type full
_refine_ls_number_parameters 191
_refine_ls_number_reflns 3691
_refine_ls_number_restraints 14
_refine_ls_restrained_S_all 0.800
_refine_ls_R_factor_all 0.0138
_refine_ls_R_factor_gt 0.0127
_refine_ls_shift/su_max 0.001
_refine_ls_shift/su_mean 0.000
_refine_ls_structure_factor_coef Fsqd
_refine_ls_weighting_details 'calc w=1/[\s^2^(Fo^2^)+(0.0000P)^2^+0.0000P] where P=(Fo^2^+2Fc^2^)/3'
_refine_ls_weighting_scheme calc
_refine_ls_wR_factor_gt 0.0267
_refine_ls_wR_factor_ref 0.0270
_reflns_number_gt 3585
_reflns_number_total 3691
_reflns_threshold_expression >2sigma(I)
_cod_data_source_file ic402146t_si_002.cif
_cod_data_source_block tn086e
_cod_original_sg_symbol_H-M 'P n'
_cod_database_code 4337352

loop_
_symmetry_equiv_pos_as_xyz
'x, y, z'
'x+1/2, -y, z+1/2'

loop_
_atom_site_label
_atom_site_type_symbol
_atom_site_fract_x
_atom_site_fract_y
_atom_site_fract_z
_atom_site_U_iso_or_equiv
_atom_site_adp_type
_atom_site_occupancy
_atom_site_symmetry_multiplicity
_atom_site_calc_flag
_atom_site_refinement_flags
_atom_site_disorder_assembly
_atom_site_disorder_group
Os1 Os 0.014599(17) 0.791904(11) 0.583028(15) 0.00988(3) Uani 1 1 d . . .
Cl3 Cl -0.14798(7) 0.60770(10) 0.43331(5) 0.01649(12) Uani 1 1 d . A .
Cl4 Cl 0.15740(8) 0.96976(10) 0.74159(5) 0.01586(11) Uani 1 1 d . A .
N1 N -0.0936(2) 0.6186(3) 0.68863(17) 0.0126(4) Uani 1 1 d . A .
N2 N -0.2032(2) 0.9546(3) 0.58352(17) 0.0124(4) Uani 1 1 d . A .
Cl1A Cl 0.2470(2) 0.57951(19) 0.60020(11) 0.0151(5) Uani 0.699(9) 1 d P A 1
C1A C 0.0923(18) 0.9623(18) 0.4867(10) 0.021(2) Uani 0.699(9) 1 d PU A 1
O1A O 0.1399(7) 1.0546(7) 0.4285(5) 0.0240(9) Uani 0.699(9) 1 d PU A 1
Cl1B Cl 0.1063(9) 1.0108(9) 0.4650(5) 0.0143(13) Uani 0.301(9) 1 d P A 2
C1B C 0.2055(18) 0.636(2) 0.5919(14) 0.017(2) Uani 0.301(9) 1 d PU A 2
O1B O 0.3252(17) 0.5477(12) 0.5944(6) 0.0215(17) Uani 0.301(9) 1 d PU A 2
C10 C -0.0303(3) 0.4481(4) 0.7384(2) 0.0156(5) Uani 1 1 d . . .
H10 H 0.0735 0.3985 0.7269 0.019 Uiso 1 1 calc R A .
C11 C -0.1100(4) 0.3419(4) 0.8055(2) 0.0182(5) Uani 1 1 d . A .
H11 H -0.0618 0.2217 0.8405 0.022 Uiso 1 1 calc R . .
C12 C -0.2613(4) 0.4135(4) 0.8209(2) 0.0193(6) Uani 1 1 d . . .
H12 H -0.3197 0.3419 0.8661 0.023 Uiso 1 1 calc R A .
C13 C -0.3278(3) 0.5895(4) 0.7706(2) 0.0183(5) Uani 1 1 d . A .
H13 H -0.4317 0.6407 0.7811 0.022 Uiso 1 1 calc R . .
C14 C -0.2414(3) 0.6905(4) 0.7047(2) 0.0142(5) Uani 1 1 d . . .
C15 C -0.3014(3) 0.8778(4) 0.6467(2) 0.0155(5) Uani 1 1 d . A .
C16 C -0.4482(3) 0.9728(4) 0.6553(2) 0.0188(5) Uani 1 1 d . . .
H16 H -0.5156 0.9177 0.7004 0.023 Uiso 1 1 calc R A .
C17 C -0.4965(5) 1.1492(4) 0.5978(3) 0.0203(8) Uani 1 1 d . A .
H17 H -0.5969 1.2170 0.6030 0.024 Uiso 1 1 calc R . .
C18 C -0.3960(4) 1.2247(4) 0.5327(3) 0.0204(6) Uani 1 1 d . . .
H18 H -0.4273 1.3446 0.4915 0.024 Uiso 1 1 calc R A .
C19 C -0.2497(3) 1.1245(4) 0.5279(2) 0.0169(5) Uani 1 1 d . A .
H19 H -0.1802 1.1779 0.4837 0.020 Uiso 1 1 calc R . .

loop_
_atom_site_aniso_label
_atom_site_aniso_U_11
_atom_site_aniso_U_22
_atom_site_aniso_U_33
_atom_site_aniso_U_23
_atom_site_aniso_U_13
_atom_site_aniso_U_12
Os1 0.01049(4) 0.00846(4) 0.01033(4) 0.00056(6) 0.00200(2) 0.00090(6)
Cl3 0.0175(3) 0.0151(3) 0.0147(3) -0.0026(3) 0.0003(2) -0.0022(2)
Cl4 0.0155(2) 0.0167(3) 0.0147(3) -0.0045(2) 0.0025(2) -0.0012(2)
N1 0.0123(9) 0.0111(10) 0.0139(10) -0.0006(9) 0.0026(7) -0.0002(8)
N2 0.0121(9) 0.0107(10) 0.0132(10) -0.0009(8) 0.0011(7) -0.0008(8)
Cl1A 0.0144(9) 0.0134(8) 0.0184(5) 0.0007(5) 0.0058(5) 0.0048(5)
C1A 0.013(3) 0.028(6) 0.022(5) -0.011(4) 0.003(3) 0.000(4)
O1A 0.028(2) 0.0202(19) 0.022(2) 0.0005(17) 0.0025(16) 0.0012(15)
Cl1B 0.0144(18) 0.018(3) 0.013(3) 0.0000(19) 0.0082(15) -0.0016(19)
C1B 0.018(5) 0.010(4) 0.025(4) -0.004(4) 0.010(4) 0.002(4)
O1B 0.021(5) 0.015(3) 0.031(4) -0.002(3) 0.009(3) 0.002(3)
C10 0.0162(12) 0.0122(12) 0.0172(13) -0.0008(10) 0.0018(9) -0.0004(10)
C11 0.0233(13) 0.0124(12) 0.0184(13) 0.0005(11) 0.0047(10) 0.0000(10)
C12 0.0239(13) 0.0187(15) 0.0170(12) -0.0009(11) 0.0083(10) -0.0038(10)
C13 0.0189(12) 0.0159(14) 0.0228(14) -0.0039(10) 0.0099(11) -0.0045(10)
C14 0.0145(12) 0.0131(13) 0.0148(13) -0.0023(9) 0.0032(10) -0.0013(9)
C15 0.0137(11) 0.0133(12) 0.0191(12) -0.0044(11) 0.0034(9) -0.0023(10)
C16 0.0119(12) 0.0165(13) 0.0282(14) -0.0049(12) 0.0052(10) -0.0024(10)
C17 0.0134(13) 0.0172(12) 0.029(2) -0.0078(14) 0.0042(12) -0.0008(14)
C18 0.0195(14) 0.0151(14) 0.0230(16) 0.0014(11) -0.0010(12) 0.0048(11)
C19 0.0172(12) 0.0154(13) 0.0174(13) -0.0018(11) 0.0032(9) 0.0003(11)

loop_
_atom_type_symbol
_atom_type_description
_atom_type_scat_dispersion_real
_atom_type_scat_dispersion_imag
_atom_type_scat_source
C C 0.0033 0.0016 'International Tables Vol C Tables 4.2.6.8 and 6.1.1.4'
H H 0.0000 0.0000 'International Tables Vol C Tables 4.2.6.8 and 6.1.1.4'
N N 0.0061 0.0033 'International Tables Vol C Tables 4.2.6.8 and 6.1.1.4'
O O 0.0106 0.0060 'International Tables Vol C Tables 4.2.6.8 and 6.1.1.4'
Cl Cl 0.1484 0.1585 'International Tables Vol C Tables 4.2.6.8 and 6.1.1.4'
Os Os -1.2165 7.6030 'International Tables Vol C Tables 4.2.6.8 and 6.1.1.4'

loop_
_geom_angle_atom_site_label_1
_geom_angle_atom_site_label_2
_geom_angle_atom_site_label_3
_geom_angle
_geom_angle_publ_flag
C1B Os1 C1A 88.2(7) ?
C1B Os1 N2 175.5(5) ?
C1A Os1 N2 96.2(4) ?
C1B Os1 N1 97.4(5) ?
C1A Os1 N1 174.4(4) ?
N2 Os1 N1 78.26(8) yes
C1B Os1 Cl1B 89.8(5) yes
C1A Os1 Cl1B 1.7(6) ?
N2 Os1 Cl1B 94.61(18) ?
N1 Os1 Cl1B 172.86(18) ?
C1B Os1 Cl1A 3.8(5) ?
C1A Os1 Cl1A 91.9(4) yes
N2 Os1 Cl1A 171.90(7) ?
N1 Os1 Cl1A 93.65(7) ?
Cl1B Os1 Cl1A 93.48(17) ?
C1B Os1 Cl3 92.5(5) ?
C1A Os1 Cl3 91.8(4) ?
N2 Os1 Cl3 88.29(6) ?
N1 Os1 Cl3 87.67(6) ?
Cl1B Os1 Cl3 92.44(17) ?
Cl1A Os1 Cl3 91.74(3) ?
C1B Os1 Cl4 90.5(5) ?
C1A Os1 Cl4 92.7(4) ?
N2 Os1 Cl4 88.31(6) ?
N1 Os1 Cl4 87.52(6) ?
Cl1B Os1 Cl4 92.02(17) ?
Cl1A Os1 Cl4 91.03(3) ?
Cl3 Os1 Cl4 174.59(2) yes
C10 N1 C14 119.2(2) ?
C10 N1 Os1 125.83(17) ?
C14 N1 Os1 114.95(17) ?
C19 N2 C15 119.4(2) ?
C19 N2 Os1 125.10(17) ?
C15 N2 Os1 115.47(17) ?
O1A C1A Os1 177.0(12) ?
O1B C1B Os1 176.5(13) ?
N1 C10 C11 122.4(2) ?
N1 C10 H10 118.8 ?
C11 C10 H10 118.8 ?
C10 C11 C12 118.5(3) ?
C10 C11 H11 120.7 ?
C12 C11 H11 120.7 ?
C13 C12 C11 119.8(2) ?
C13 C12 H12 120.1 ?
C11 C12 H12 120.1 ?
C12 C13 C14 119.1(2) ?
C12 C13 H13 120.4 ?
C14 C13 H13 120.4 ?
N1 C14 C13 121.0(2) ?
N1 C14 C15 115.4(2) ?
C13 C14 C15 123.6(2) ?
N2 C15 C16 121.2(3) ?
N2 C15 C14 115.9(2) ?
C16 C15 C14 122.9(2) ?
C15 C16 C17 119.4(3) ?
C15 C16 H16 120.3 ?
C17 C16 H16 120.3 ?
C18 C17 C16 118.8(3) ?
C18 C17 H17 120.6 ?
C16 C17 H17 120.6 ?
C19 C18 C17 119.4(3) ?
C19 C18 H18 120.3 ?
C17 C18 H18 120.3 ?
N2 C19 C18 121.8(3) ?
N2 C19 H19 119.1 ?
C18 C19 H19 119.1 ?

loop_
_geom_bond_atom_site_label_1
_geom_bond_atom_site_label_2
_geom_bond_distance
_geom_bond_publ_flag
Os1 C1B 1.850(15) yes
Os1 C1A 1.872(8) yes
Os1 N2 2.079(2) yes
Os1 N1 2.101(2) yes
Os1 Cl1B 2.322(4) yes
Os1 Cl1A 2.3300(15) yes
Os1 Cl3 2.3340(6) yes
Os1 Cl4 2.3345(6) yes
N1 C10 1.337(3) ?
N1 C14 1.354(3) ?
N2 C19 1.334(3) ?
N2 C15 1.353(3) ?
C1A O1A 1.092(12) ?
C1B O1B 1.13(2) ?
C10 C11 1.375(4) ?
C10 H10 0.9500 ?
C11 C12 1.377(4) ?
C11 H11 0.9500 ?
C12 C13 1.377(4) ?
C12 H12 0.9500 ?
C13 C14 1.381(4) ?
C13 H13 0.9500 ?
C14 C15 1.465(4) ?
C15 C16 1.380(4) ?
C16 C17 1.384(4) ?
C16 H16 0.9500 ?
C17 C18 1.381(4) ?
C17 H17 0.9500 ?
C18 C19 1.379(4) ?
C18 H18 0.9500 ?
C19 H19 0.9500 ?
